data_4111596
loop_
_publ_author_name
'Dragoslav Vidovic'
'Jennifer A. Moore'
'Jamie N. Jones'
'Alan H. Cowley'

_publ_contact_author_address
;
   Department of Chemistry and Biochemistry
   University of Texas-Austin
   1 University Station, A5300
   Austin, TX 78701
   USA    
;
_publ_contact_author_email cowley@mail.utexas.edu
_publ_contact_author_fax 512-471-6822
_publ_contact_author_name
;
Alan H. Cowley
;
_publ_contact_author_phone 512-471-6591
_publ_section_title
;
 Synthesis and Characterization of a Coordinated Oxoborane: Lewis Acid
 Stabilization of a Boron-Oxygen Double Bond
;
_journal_name_full 'Journal of the American Chemical Society'
_journal_page_first 4566
_journal_page_last 4567
_journal_paper_doi 10.1021/ja0507564
_journal_volume 127
_journal_year 2005
_chemical_formula_moiety 'C17 H7 Al Cl2 F10 N2'
_chemical_formula_sum 'C17 H7 Al Cl2 F10 N2'
_chemical_formula_weight 527.13
_chemical_name_systematic
;
 ?
;
_space_group_IT_number 14
_symmetry_cell_setting monoclinic
_symmetry_space_group_name_Hall '-P 2ybc'
_symmetry_space_group_name_H-M 'P 1 21/c 1'
_atom_sites_solution_hydrogens geom
_atom_sites_solution_primary direct
_atom_sites_solution_secondary difmap
_audit_creation_method
;
manual editing of the .cif file 
created by SHELXTL Ver. 6.10 
;
_cell_angle_alpha 90.000(5)
_cell_angle_beta 103.275(5)
_cell_angle_gamma 90.000(5)
_cell_formula_units_Z 4
_cell_length_a 11.224(5)
_cell_length_b 14.411(5)
_cell_length_c 12.659(5)
_cell_measurement_temperature 153(2)
_cell_volume 1992.9(14)
_computing_cell_refinement 'Collect software, Nonius B.V. 1998'
_computing_data_collection 'Collect software, Nonius B.V. 1998'
_computing_data_reduction
;
DENZO and Scalepack (Otwinoski and Minor, 1997)
;
_computing_molecular_graphics 'XP SHELXTL/PC, Siemens Analytical'
_computing_structure_refinement 'XL SHELXTL/PC, Siemens Analytical'
_computing_structure_solution
;
SIR97 - Altomare A., Burla M.C., Camalli M., Cascarano G.L., Giacovazzo C., 
Guagliardi A., Moliterni A.G.G., Polidori G.,Spagna R.
;
_diffrn_ambient_temperature 153(2)
_diffrn_measured_fraction_theta_full 0.99
_diffrn_measured_fraction_theta_max 0.99
_diffrn_measurement_device_type 'Nonius Kappa CCD'
_diffrn_measurement_method \w-scan
_diffrn_radiation_monochromator graphite
_diffrn_radiation_source 'fine-focus sealed tube'
_diffrn_radiation_type MoK\a
_diffrn_radiation_wavelength 0.71069
_diffrn_reflns_av_R_equivalents 0.08
_diffrn_reflns_av_unetI/netI 0.1403
_diffrn_reflns_limit_h_max 14
_diffrn_reflns_limit_h_min -14
_diffrn_reflns_limit_k_max 17
_diffrn_reflns_limit_k_min -18
_diffrn_reflns_limit_l_max 16
_diffrn_reflns_limit_l_min -16
_diffrn_reflns_number 7904
_diffrn_reflns_theta_full 27.48
_diffrn_reflns_theta_max 27.48
_diffrn_reflns_theta_min 3.1
_exptl_absorpt_coefficient_mu 0.469
_exptl_absorpt_correction_T_max 0.9558
_exptl_absorpt_correction_T_min 0.9404
_exptl_absorpt_correction_type none
_exptl_crystal_colour colorless
_exptl_crystal_density_diffrn 1.757
_exptl_crystal_density_method none
_exptl_crystal_description block
_exptl_crystal_F_000 1040
_exptl_crystal_size_max 0.31
_exptl_crystal_size_mid 0.25
_exptl_crystal_size_min 0.17
_refine_diff_density_max 0.577
_refine_diff_density_min -0.517
_refine_diff_density_rms 0.091
_refine_ls_extinction_coef 0.0015(8)
_refine_ls_extinction_expression Fc^*^=kFc[1+0.001xFc^2^\l^3^/sin(2\q)]^-1/4^
_refine_ls_extinction_method SHELXL
_refine_ls_goodness_of_fit_ref 1.054
_refine_ls_hydrogen_treatment mixed
_refine_ls_matrix_type full
_refine_ls_number_parameters 318
_refine_ls_number_reflns 4525
_refine_ls_number_restraints 0
_refine_ls_restrained_S_all 1.054
_refine_ls_R_factor_all 0.2094
_refine_ls_R_factor_gt 0.0778
_refine_ls_shift/su_max 0
_refine_ls_shift/su_mean 0
_refine_ls_structure_factor_coef Fsqd
_refine_ls_weighting_details 'calc w=1/[\s^2^(Fo^2^)+(0.0751P)^2^+3.0598P] where P=(Fo^2^+2Fc^2^)/3'
_refine_ls_weighting_scheme calc
_refine_ls_wR_factor_gt 0.159
_refine_ls_wR_factor_ref 0.2099
_reflns_number_gt 1956
_reflns_number_total 4525
_reflns_threshold_expression >2sigma(I)
_cod_data_source_file ja0507564si20050204_030954.cif
_cod_data_source_block ccddv008
_cod_database_code 4111596

loop_
_symmetry_equiv_pos_as_xyz
'x, y, z'
'-x, y+1/2, -z+1/2'
'-x, -y, -z'
'x, -y-1/2, z-1/2'

loop_
_atom_site_label
_atom_site_type_symbol
_atom_site_fract_x
_atom_site_fract_y
_atom_site_fract_z
_atom_site_U_iso_or_equiv
_atom_site_adp_type
_atom_site_occupancy
_atom_site_symmetry_multiplicity
_atom_site_calc_flag
Al1 Al 0.07982(14) 0.15194(11) 0.62734(13) 0.0301(4) Uani 1 1 d
Cl2 Cl 0.16895(15) 0.07360(11) 0.52819(13) 0.0524(5) Uani 1 1 d
Cl1 Cl 0.00569(16) 0.06433(12) 0.72748(14) 0.0633(6) Uani 1 1 d
F13 F 0.1797(3) 0.1925(2) 0.9200(2) 0.0452(9) Uani 1 1 d
F15 F 0.5826(3) 0.0815(2) 0.9990(3) 0.0510(10) Uani 1 1 d
F17 F 0.4141(3) 0.2097(3) 0.6564(3) 0.0518(10) Uani 1 1 d
F11 F -0.0407(3) 0.1947(2) 0.3327(2) 0.0472(9) Uani 1 1 d
F10 F -0.2333(3) 0.1099(3) 0.2004(3) 0.0582(10) Uani 1 1 d
F14 F 0.3685(3) 0.1103(2) 1.0583(2) 0.0506(9) Uani 1 1 d
F7 F -0.2529(3) 0.1955(3) 0.6128(3) 0.0570(10) Uani 1 1 d
F16 F 0.6050(3) 0.1317(3) 0.7975(3) 0.0588(11) Uani 1 1 d
F9 F -0.4347(3) 0.0692(3) 0.2723(3) 0.0656(11) Uani 1 1 d
F8 F -0.4458(3) 0.1142(3) 0.4783(3) 0.0761(13) Uani 1 1 d
N1 N -0.0354(3) 0.2347(3) 0.5494(3) 0.0264(10) Uani 1 1 d
C2 C -0.0259(4) 0.3281(4) 0.5581(4) 0.0283(13) Uani 1 1 d
C4 C 0.1721(4) 0.3318(4) 0.6999(4) 0.0270(12) Uani 1 1 d
N2 N 0.1870(3) 0.2393(3) 0.7076(3) 0.0279(10) Uani 1 1 d
C12 C 0.2904(4) 0.2025(4) 0.7835(4) 0.0297(12) Uani 1 1 d
C17 C 0.4008(5) 0.1860(4) 0.7555(4) 0.0353(14) Uani 1 1 d
C16 C 0.4988(4) 0.1459(4) 0.8272(5) 0.0381(15) Uani 1 1 d
C11 C -0.1395(4) 0.1742(4) 0.3706(4) 0.0330(13) Uani 1 1 d
C3 C 0.0713(5) 0.3706(4) 0.6276(4) 0.0281(12) Uani 1 1 d
C6 C -0.1413(4) 0.1955(4) 0.4763(4) 0.0299(13) Uani 1 1 d
C14 C 0.3800(5) 0.1362(4) 0.9589(4) 0.0359(14) Uani 1 1 d
C13 C 0.2829(4) 0.1773(4) 0.8874(4) 0.0316(13) Uani 1 1 d
C10 C -0.2370(5) 0.1321(4) 0.3017(4) 0.0378(14) Uani 1 1 d
C7 C -0.2455(5) 0.1747(4) 0.5113(5) 0.0380(14) Uani 1 1 d
C15 C 0.4878(5) 0.1206(4) 0.9292(5) 0.0368(14) Uani 1 1 d
C1 C -0.1217(6) 0.3878(5) 0.4896(5) 0.0392(15) Uani 1 1 d
C5 C 0.2625(6) 0.3941(5) 0.7712(6) 0.0362(14) Uani 1 1 d
C9 C -0.3394(5) 0.1119(4) 0.3386(5) 0.0457(16) Uani 1 1 d
C8 C -0.3452(5) 0.1337(4) 0.4432(5) 0.0466(16) Uani 1 1 d
H7 H 0.066(3) 0.432(3) 0.630(3) 0.007(11) Uiso 1 1 d
H4 H 0.341(6) 0.378(5) 0.768(5) 0.08(2) Uiso 1 1 d
H2 H -0.116(4) 0.384(4) 0.415(5) 0.036(15) Uiso 1 1 d
H3 H -0.120(4) 0.450(4) 0.513(4) 0.032(16) Uiso 1 1 d
H5 H 0.247(4) 0.453(4) 0.757(4) 0.025(15) Uiso 1 1 d
H1 H -0.200(6) 0.371(4) 0.493(5) 0.06(2) Uiso 1 1 d
H6 H 0.259(6) 0.381(5) 0.838(6) 0.07(2) Uiso 1 1 d

loop_
_atom_site_aniso_label
_atom_site_aniso_U_11
_atom_site_aniso_U_22
_atom_site_aniso_U_33
_atom_site_aniso_U_23
_atom_site_aniso_U_13
_atom_site_aniso_U_12
Al1 0.0295(8) 0.0277(9) 0.0314(9) 0.0012(8) 0.0037(7) -0.0008(7)
Cl2 0.0618(10) 0.0476(10) 0.0494(10) -0.0028(8) 0.0158(8) 0.0124(8)
Cl1 0.0733(12) 0.0593(12) 0.0581(12) 0.0097(9) 0.0165(9) -0.0153(9)
F13 0.0356(18) 0.067(2) 0.0345(18) -0.0013(17) 0.0107(14) 0.0137(16)
F15 0.0286(17) 0.067(2) 0.051(2) 0.0116(19) -0.0051(15) 0.0080(16)
F17 0.0374(18) 0.077(3) 0.044(2) 0.0206(19) 0.0162(16) 0.0059(17)
F11 0.0424(19) 0.065(2) 0.0342(19) 0.0027(17) 0.0096(15) -0.0083(17)
F10 0.058(2) 0.075(3) 0.034(2) -0.0104(19) -0.0060(16) 0.0022(19)
F14 0.051(2) 0.071(3) 0.0273(19) 0.0046(17) 0.0030(15) 0.0103(18)
F7 0.043(2) 0.080(3) 0.054(2) -0.020(2) 0.0236(17) -0.0147(19)
F16 0.0265(17) 0.087(3) 0.064(2) 0.016(2) 0.0132(16) 0.0101(17)
F9 0.0345(19) 0.074(3) 0.076(3) -0.022(2) -0.0130(18) -0.0065(18)
F8 0.0339(19) 0.103(3) 0.097(3) -0.031(3) 0.027(2) -0.022(2)
N1 0.025(2) 0.028(3) 0.026(2) 0.000(2) 0.0052(18) 0.0004(19)
C2 0.027(3) 0.030(3) 0.031(3) 0.005(2) 0.013(2) 0.003(2)
C4 0.027(3) 0.031(3) 0.025(3) 0.000(2) 0.010(2) -0.001(2)
N2 0.023(2) 0.032(3) 0.027(2) 0.005(2) 0.0007(19) 0.0002(19)
C12 0.026(3) 0.036(3) 0.025(3) 0.002(3) 0.003(2) -0.001(2)
C17 0.030(3) 0.042(4) 0.035(3) 0.005(3) 0.010(3) -0.001(3)
C16 0.018(3) 0.048(4) 0.048(4) -0.003(3) 0.007(3) 0.004(3)
C11 0.024(3) 0.038(3) 0.037(3) 0.008(3) 0.006(2) 0.003(2)
C3 0.036(3) 0.020(3) 0.030(3) 0.004(3) 0.013(2) 0.001(3)
C6 0.022(3) 0.036(3) 0.029(3) -0.004(3) -0.001(2) -0.001(2)
C14 0.036(3) 0.046(4) 0.024(3) 0.000(3) 0.005(2) 0.001(3)
C13 0.027(3) 0.035(3) 0.033(3) -0.004(3) 0.006(2) 0.004(2)
C10 0.034(3) 0.046(4) 0.029(3) -0.004(3) -0.002(3) 0.007(3)
C7 0.029(3) 0.045(4) 0.042(4) -0.006(3) 0.012(3) 0.002(3)
C15 0.026(3) 0.042(4) 0.036(3) 0.003(3) -0.005(3) 0.001(3)
C1 0.036(4) 0.042(4) 0.035(4) 0.007(3) -0.002(3) 0.010(3)
C5 0.038(4) 0.034(4) 0.034(4) -0.005(3) 0.002(3) -0.003(3)
C9 0.028(3) 0.045(4) 0.055(4) -0.012(3) -0.011(3) 0.003(3)
C8 0.021(3) 0.053(4) 0.068(5) -0.010(4) 0.015(3) -0.006(3)

loop_
_atom_type_symbol
_atom_type_description
_atom_type_scat_dispersion_real
_atom_type_scat_dispersion_imag
_atom_type_scat_source
C C 0.0033 0.0016 'International Tables Vol C Tables 4.2.6.8 and 6.1.1.4'
H H 0.0000 0.0000 'International Tables Vol C Tables 4.2.6.8 and 6.1.1.4'
N N 0.0061 0.0033 'International Tables Vol C Tables 4.2.6.8 and 6.1.1.4'
F F 0.0171 0.0103 'International Tables Vol C Tables 4.2.6.8 and 6.1.1.4'
Al Al 0.0645 0.0514 'International Tables Vol C Tables 4.2.6.8 and 6.1.1.4'

loop_
_geom_angle_atom_site_label_1
_geom_angle_atom_site_label_2
_geom_angle_atom_site_label_3
_geom_angle
N1 Al1 N2 97.90(19)
N1 Al1 Cl1 112.48(15)
N2 Al1 Cl1 111.88(16)
N1 Al1 Cl2 113.23(15)
N2 Al1 Cl2 110.51(15)
Cl1 Al1 Cl2 110.32(10)
C2 N1 C6 118.6(4)
C2 N1 Al1 124.2(3)
C6 N1 Al1 117.2(3)
N1 C2 C3 122.0(5)
N1 C2 C1 119.7(5)
C3 C2 C1 118.3(5)
N2 C4 C3 120.8(5)
N2 C4 C5 119.8(5)
C3 C4 C5 119.5(5)
C4 N2 C12 119.0(4)
C4 N2 Al1 125.1(3)
C12 N2 Al1 115.9(3)
C13 C12 C17 116.8(5)
C13 C12 N2 121.3(4)
C17 C12 N2 121.9(5)
F17 C17 C16 118.6(4)
F17 C17 C12 119.6(5)
C16 C17 C12 121.8(5)
F16 C16 C15 119.9(5)
F16 C16 C17 120.2(5)
C15 C16 C17 119.9(5)
F11 C11 C10 118.3(5)
F11 C11 C6 119.8(5)
C10 C11 C6 121.8(5)
C2 C3 C4 130.1(5)
C2 C3 H7 115(3)
C4 C3 H7 115(3)
C7 C6 C11 117.9(5)
C7 C6 N1 121.0(5)
C11 C6 N1 121.1(4)
F14 C14 C15 119.5(5)
F14 C14 C13 120.0(5)
C15 C14 C13 120.4(5)
F13 C13 C14 118.6(5)
F13 C13 C12 119.8(5)
C14 C13 C12 121.6(5)
F10 C10 C9 119.5(5)
F10 C10 C11 121.4(5)
C9 C10 C11 119.1(5)
F7 C7 C6 120.3(5)
F7 C7 C8 118.4(5)
C6 C7 C8 121.3(5)
F15 C15 C14 120.4(5)
F15 C15 C16 120.2(5)
C14 C15 C16 119.4(5)
C2 C1 H2 110(3)
C2 C1 H3 114(3)
H2 C1 H3 111(5)
C2 C1 H1 113(4)
H2 C1 H1 108(5)
H3 C1 H1 101(5)
C4 C5 H4 110(4)
C4 C5 H5 112(3)
H4 C5 H5 112(5)
C4 C5 H6 106(4)
H4 C5 H6 104(6)
H5 C5 H6 111(6)
F9 C9 C10 119.5(6)
F9 C9 C8 119.9(5)
C10 C9 C8 120.6(5)
F8 C8 C9 120.2(5)
F8 C8 C7 120.6(5)
C9 C8 C7 119.3(5)

loop_
_geom_bond_atom_site_label_1
_geom_bond_atom_site_label_2
_geom_bond_distance
Al1 N1 1.866(4)
Al1 N2 1.872(4)
Al1 Cl1 2.092(2)
Al1 Cl2 2.104(2)
F13 C13 1.334(5)
F15 C15 1.342(6)
F17 C17 1.341(6)
F11 C11 1.338(6)
F10 C10 1.331(6)
F14 C14 1.347(6)
F7 C7 1.341(6)
F16 C16 1.345(6)
F9 C9 1.347(6)
F8 C8 1.336(6)
N1 C2 1.352(6)
N1 C6 1.444(6)
C2 C3 1.378(7)
C2 C1 1.490(7)
C4 N2 1.344(6)
C4 C3 1.398(7)
C4 C5 1.492(8)
N2 C12 1.428(6)
C12 C13 1.386(7)
C12 C17 1.386(7)
C17 C16 1.381(7)
C16 C15 1.374(7)
C11 C10 1.375(7)
C11 C6 1.377(7)
C3 H7 0.88(4)
C6 C7 1.376(7)
C14 C15 1.366(7)
C14 C13 1.380(7)
C10 C9 1.368(8)
C7 C8 1.379(8)
C1 H2 0.96(5)
C1 H3 0.93(5)
C1 H1 0.92(6)
C5 H4 0.92(7)
C5 H5 0.88(5)
C5 H6 0.87(7)
C9 C8 1.376(8)

loop_
_geom_torsion_atom_site_label_1
_geom_torsion_atom_site_label_2
_geom_torsion_atom_site_label_3
_geom_torsion_atom_site_label_4
_geom_torsion
N2 Al1 N1 C2 1.4(4)
Cl1 Al1 N1 C2 119.0(4)
Cl2 Al1 N1 C2 -115.0(4)
N2 Al1 N1 C6 -178.1(3)
Cl1 Al1 N1 C6 -60.4(4)
Cl2 Al1 N1 C6 65.5(3)
C6 N1 C2 C3 178.8(4)
Al1 N1 C2 C3 -0.6(7)
C6 N1 C2 C1 -2.3(7)
Al1 N1 C2 C1 178.3(4)
C3 C4 N2 C12 -179.2(4)
C5 C4 N2 C12 -0.6(7)
C3 C4 N2 Al1 -0.5(7)
C5 C4 N2 Al1 178.1(4)
N1 Al1 N2 C4 -0.8(4)
Cl1 Al1 N2 C4 -119.0(4)
Cl2 Al1 N2 C4 117.7(4)
N1 Al1 N2 C12 177.9(3)
Cl1 Al1 N2 C12 59.8(4)
Cl2 Al1 N2 C12 -63.6(4)
C4 N2 C12 C13 93.3(6)
Al1 N2 C12 C13 -85.6(5)
C4 N2 C12 C17 -90.0(6)
Al1 N2 C12 C17 91.2(5)
C13 C12 C17 F17 -179.3(5)
N2 C12 C17 F17 3.8(8)
C13 C12 C17 C16 0.3(8)
N2 C12 C17 C16 -176.6(5)
F17 C17 C16 F16 0.2(8)
C12 C17 C16 F16 -179.4(5)
F17 C17 C16 C15 -179.8(5)
C12 C17 C16 C15 0.6(9)
N1 C2 C3 C4 -1.3(8)
C1 C2 C3 C4 179.8(5)
N2 C4 C3 C2 1.9(8)
C5 C4 C3 C2 -176.7(5)
F11 C11 C6 C7 178.9(5)
C10 C11 C6 C7 -1.0(8)
F11 C11 C6 N1 -3.8(8)
C10 C11 C6 N1 176.2(5)
C2 N1 C6 C7 -90.1(6)
Al1 N1 C6 C7 89.4(5)
C2 N1 C6 C11 92.7(6)
Al1 N1 C6 C11 -87.8(5)
F14 C14 C13 F13 1.5(8)
C15 C14 C13 F13 -179.1(5)
F14 C14 C13 C12 -178.2(5)
C15 C14 C13 C12 1.1(9)
C17 C12 C13 F13 179.1(5)
N2 C12 C13 F13 -4.0(8)
C17 C12 C13 C14 -1.1(8)
N2 C12 C13 C14 175.8(5)
F11 C11 C10 F10 1.5(8)
C6 C11 C10 F10 -178.5(5)
F11 C11 C10 C9 -179.0(5)
C6 C11 C10 C9 0.9(8)
C11 C6 C7 F7 -178.8(5)
N1 C6 C7 F7 3.9(8)
C11 C6 C7 C8 0.0(9)
N1 C6 C7 C8 -177.3(5)
F14 C14 C15 F15 -1.3(8)
C13 C14 C15 F15 179.3(5)
F14 C14 C15 C16 179.2(5)
C13 C14 C15 C16 -0.2(9)
F16 C16 C15 F15 -0.1(9)
C17 C16 C15 F15 179.9(5)
F16 C16 C15 C14 179.4(5)
C17 C16 C15 C14 -0.6(9)
F10 C10 C9 F9 0.6(9)
C11 C10 C9 F9 -178.9(5)
F10 C10 C9 C8 179.7(6)
C11 C10 C9 C8 0.2(9)
F9 C9 C8 F8 -1.2(9)
C10 C9 C8 F8 179.7(6)
F9 C9 C8 C7 177.9(5)
C10 C9 C8 C7 -1.2(9)
F7 C7 C8 F8 -0.9(9)
C6 C7 C8 F8 -179.8(5)
F7 C7 C8 C9 179.9(5)
C6 C7 C8 C9 1.1(9)
